data_4308245
loop_
_publ_author_name
'Xiang-Ping Li'
'Jian-Yong Zhang'
'Mei Pan'
'Sheng-Run Zheng'
'Yu Liu'
'Cheng-Yong Su'

_publ_section_title
;
Zero to Three Dimensional Increase of Silver(I) Coordination Assemblies
Controlled by Deprotonation of 1,3,5-Tri(2-benzimidazolyl)benzene and
Aggregation of Multinuclear Building Units
;
_journal_name_full 'Inorganic Chemistry'
_journal_page_first 4617
_journal_page_last 4625
_journal_paper_doi 10.1021/ic070309k
_journal_volume 46
_journal_year 2007
_chemical_formula_sum 'C56 H36 Ag2 F6 N12 O6 S2'
_chemical_formula_weight 1366.83
_chemical_name_systematic
; 
 ? 
;
_space_group_IT_number 2
_symmetry_cell_setting triclinic
_symmetry_space_group_name_Hall '-P 1'
_symmetry_space_group_name_H-M 'P -1'
_atom_sites_solution_hydrogens geom
_atom_sites_solution_primary direct
_atom_sites_solution_secondary difmap
_audit_creation_method SHELXL-97
_cell_angle_alpha 87.87(3)
_cell_angle_beta 85.77(3)
_cell_angle_gamma 83.79(3)
_cell_formula_units_Z 1
_cell_length_a 9.4460(19)
_cell_length_b 11.592(2)
_cell_length_c 12.042(2)
_cell_measurement_reflns_used 25
_cell_measurement_temperature 293(2)
_cell_measurement_theta_max 15
_cell_measurement_theta_min 8
_cell_volume 1306.7(4)
_computing_cell_refinement 'CAD4 Express (Enraf Nonius, 1994)'
_computing_data_collection 'CAD4 Express (Enraf Nonius, 1994)'
_computing_data_reduction 'XCAD4 (Harms & Wocadlo, 1995)'
_computing_structure_refinement 'SHELXL-97 (Sheldrick, 1997)'
_computing_structure_solution 'SHELXS-97 (Sheldrick, 1990)'
_diffrn_ambient_temperature 293(2)
_diffrn_measured_fraction_theta_full 0.999
_diffrn_measured_fraction_theta_max 0.999
_diffrn_measurement_device_type 'Enraf Nonius FR590'
_diffrn_measurement_method '\w scan'
_diffrn_radiation_monochromator graphite
_diffrn_radiation_source 'Enraf Nonius FR590'
_diffrn_radiation_type MoK\a
_diffrn_radiation_wavelength 0.71073
_diffrn_reflns_av_R_equivalents 0.0236
_diffrn_reflns_av_sigmaI/netI 0.0335
_diffrn_reflns_limit_h_max 11
_diffrn_reflns_limit_h_min 0
_diffrn_reflns_limit_k_max 14
_diffrn_reflns_limit_k_min -14
_diffrn_reflns_limit_l_max 14
_diffrn_reflns_limit_l_min -14
_diffrn_reflns_number 5456
_diffrn_reflns_theta_full 25.97
_diffrn_reflns_theta_max 25.97
_diffrn_reflns_theta_min 2.17
_diffrn_standards_interval_count 400
_diffrn_standards_interval_time 3600
_diffrn_standards_number 2
_exptl_absorpt_coefficient_mu 0.918
_exptl_absorpt_correction_type none
_exptl_crystal_colour Colorless
_exptl_crystal_density_diffrn 1.737
_exptl_crystal_density_method 'not measured'
_exptl_crystal_description Block
_exptl_crystal_F_000 684
_exptl_crystal_size_max 0.40
_exptl_crystal_size_mid 0.30
_exptl_crystal_size_min 0.25
_refine_diff_density_max 0.740
_refine_diff_density_min -1.031
_refine_diff_density_rms 0.128
_refine_ls_extinction_method none
_refine_ls_goodness_of_fit_ref 1.016
_refine_ls_hydrogen_treatment mixed
_refine_ls_matrix_type full
_refine_ls_number_parameters 391
_refine_ls_number_reflns 5128
_refine_ls_number_restraints 0
_refine_ls_restrained_S_all 1.016
_refine_ls_R_factor_all 0.0657
_refine_ls_R_factor_gt 0.0489
_refine_ls_shift/su_max <0.001
_refine_ls_shift/su_mean <0.001
_refine_ls_structure_factor_coef Fsqd
_refine_ls_weighting_details 'calc w=1/[\s^2^(Fo^2^)+(0.0733P)^2^+2.5882P] where P=(Fo^2^+2Fc^2^)/3'
_refine_ls_weighting_scheme calc
_refine_ls_wR_factor_gt 0.1258
_refine_ls_wR_factor_ref 0.1364
_reflns_number_gt 4162
_reflns_number_total 5128
_reflns_threshold_expression >2sigma(I)
_cod_data_source_file ic070309k-file003_1.cif
_cod_data_source_block p-1
_cod_depositor_comments
;
The following automatic conversions were performed:
'_symmetry_cell_setting' value 'Triclinic' changed to 'triclinic'
according to '/home/saulius/struct/CIF-dictionaries/cif_core.dic'
dictionary named 'cif_core.dic' version 2.4.1 from 2010-06-29.

Automatic conversion script
Id: cif_fix_enum 1527 2010-12-29 10:47:43Z saulius 
;
_cod_original_cell_volume 1306.7(5)
_cod_database_code 4308245

loop_
_symmetry_equiv_pos_as_xyz
'x, y, z'
'-x, -y, -z'

loop_
_atom_site_label
_atom_site_type_symbol
_atom_site_fract_x
_atom_site_fract_y
_atom_site_fract_z
_atom_site_U_iso_or_equiv
_atom_site_adp_type
_atom_site_occupancy
_atom_site_symmetry_multiplicity
_atom_site_calc_flag
_atom_site_refinement_flags
_atom_site_disorder_assembly
_atom_site_disorder_group
Ag1 Ag 0.15686(4) 0.29167(3) 0.47424(3) 0.04449(15) Uani 1 1 d . . .
N1 N -0.4374(4) -0.0642(3) 0.3443(3) 0.0341(9) Uani 1 1 d . . .
N2 N -0.3356(4) -0.1967(3) 0.4563(3) 0.0376(9) Uani 1 1 d . . .
N3 N -0.0536(5) -0.0755(4) 0.7727(3) 0.0402(9) Uani 1 1 d . . .
N4 N 0.0514(4) 0.0879(3) 0.7451(3) 0.0400(9) Uani 1 1 d . . .
N5 N -0.0375(4) 0.3556(3) 0.4053(3) 0.0366(9) Uani 1 1 d . . .
N6 N -0.2369(5) 0.3494(3) 0.3242(4) 0.0415(10) Uani 1 1 d . . .
C1 C -0.2676(4) 0.0032(4) 0.4696(4) 0.0323(9) Uani 1 1 d . . .
C2 C -0.2057(5) -0.0216(4) 0.5699(4) 0.0337(9) Uani 1 1 d . . .
H2A H -0.2190 -0.0912 0.6083 0.040 Uiso 1 1 calc R . .
C3 C -0.1243(5) 0.0559(4) 0.6136(4) 0.0336(9) Uani 1 1 d . . .
C4 C -0.1121(5) 0.1623(4) 0.5590(4) 0.0355(10) Uani 1 1 d . . .
H4A H -0.0610 0.2162 0.5893 0.043 Uiso 1 1 calc R . .
C5 C -0.1751(5) 0.1889(4) 0.4598(4) 0.0341(10) Uani 1 1 d . . .
C6 C -0.2536(5) 0.1095(4) 0.4149(4) 0.0337(10) Uani 1 1 d . . .
H6A H -0.2966 0.1275 0.3485 0.040 Uiso 1 1 calc R . .
C7 C -0.3452(4) -0.0857(4) 0.4234(4) 0.0307(9) Uani 1 1 d . . .
C8 C -0.4909(5) -0.1661(4) 0.3227(4) 0.0315(9) Uani 1 1 d . . .
C9 C -0.5872(5) -0.1941(4) 0.2487(4) 0.0418(11) Uani 1 1 d . . .
H9A H -0.6286 -0.1389 0.1995 0.050 Uiso 1 1 calc R . .
C10 C -0.6183(6) -0.3068(5) 0.2519(5) 0.0535(14) Uani 1 1 d . . .
H10A H -0.6802 -0.3289 0.2019 0.064 Uiso 1 1 calc R . .
C11 C -0.5606(6) -0.3894(5) 0.3274(5) 0.0532(14) Uani 1 1 d . . .
H11A H -0.5879 -0.4642 0.3291 0.064 Uiso 1 1 calc R . .
C12 C -0.4641(6) -0.3623(4) 0.3993(5) 0.0469(12) Uani 1 1 d . . .
H12A H -0.4236 -0.4178 0.4486 0.056 Uiso 1 1 calc R . .
C13 C -0.4291(5) -0.2492(4) 0.3958(4) 0.0367(10) Uani 1 1 d . . .
C14 C -0.0452(5) 0.0260(4) 0.7127(4) 0.0341(9) Uani 1 1 d . . .
C15 C 0.0452(5) -0.0788(4) 0.8505(4) 0.0419(11) Uani 1 1 d . . .
C16 C 0.0849(6) -0.1610(5) 0.9326(4) 0.0531(13) Uani 1 1 d . . .
H16A H 0.0415 -0.2292 0.9436 0.064 Uiso 1 1 calc R . .
C17 C 0.1913(7) -0.1361(6) 0.9963(5) 0.0648(17) Uani 1 1 d . . .
H17A H 0.2202 -0.1882 1.0529 0.078 Uiso 1 1 calc R . .
C18 C 0.2582(6) -0.0332(6) 0.9781(5) 0.0616(16) Uani 1 1 d . . .
H18A H 0.3305 -0.0196 1.0228 0.074 Uiso 1 1 calc R . .
C19 C 0.2199(6) 0.0466(5) 0.8971(5) 0.0532(13) Uani 1 1 d . . .
H19A H 0.2643 0.1143 0.8858 0.064 Uiso 1 1 calc R . .
C20 C 0.1107(5) 0.0225(4) 0.8313(4) 0.0410(11) Uani 1 1 d . . .
C21 C -0.1505(5) 0.2984(4) 0.3992(4) 0.0349(10) Uani 1 1 d . . .
C22 C -0.0532(5) 0.4498(4) 0.3315(4) 0.0390(11) Uani 1 1 d . . .
C23 C 0.0347(6) 0.5378(4) 0.3042(5) 0.0523(14) Uani 1 1 d . . .
H23A H 0.1193 0.5406 0.3384 0.063 Uiso 1 1 calc R . .
C24 C -0.0079(7) 0.6194(5) 0.2257(6) 0.0662(17) Uani 1 1 d . . .
H24A H 0.0476 0.6798 0.2072 0.079 Uiso 1 1 calc R . .
C25 C -0.1324(7) 0.6141(5) 0.1729(6) 0.0689(19) Uani 1 1 d . . .
H25A H -0.1575 0.6708 0.1191 0.083 Uiso 1 1 calc R . .
C26 C -0.2198(6) 0.5282(5) 0.1970(5) 0.0587(16) Uani 1 1 d . . .
H26A H -0.3026 0.5250 0.1604 0.070 Uiso 1 1 calc R . .
C27 C -0.1789(5) 0.4459(4) 0.2791(4) 0.0427(11) Uani 1 1 d . . .
C28 C -0.5770(8) 0.3208(6) 0.0905(5) 0.0645(17) Uani 1 1 d . . .
S1 S -0.59807(13) 0.25025(10) 0.22640(10) 0.0380(3) Uani 1 1 d . . .
O1 O -0.7499(4) 0.2551(4) 0.2474(4) 0.0633(11) Uani 1 1 d . . .
O2 O -0.5320(5) 0.3208(4) 0.2974(4) 0.0671(12) Uani 1 1 d . . .
O3 O -0.5286(6) 0.1360(4) 0.2131(4) 0.0785(14) Uani 1 1 d . . .
F1 F -0.4400(5) 0.3379(5) 0.0656(4) 0.1148(18) Uani 1 1 d . . .
F2 F -0.6138(7) 0.2610(5) 0.0127(3) 0.123(2) Uani 1 1 d . . .
F3 F -0.6452(6) 0.4241(4) 0.0880(4) 0.1075(17) Uani 1 1 d . . .
H3 H -0.109(5) -0.121(4) 0.763(4) 0.030(13) Uiso 1 1 d . . .
H6 H -0.311(6) 0.328(5) 0.315(4) 0.043(15) Uiso 1 1 d . . .
H1 H -0.458(6) -0.007(5) 0.318(5) 0.051(18) Uiso 1 1 d . . .

loop_
_atom_site_aniso_label
_atom_site_aniso_U_11
_atom_site_aniso_U_22
_atom_site_aniso_U_33
_atom_site_aniso_U_23
_atom_site_aniso_U_13
_atom_site_aniso_U_12
Ag1 0.0398(2) 0.0351(2) 0.0618(3) 0.00907(16) -0.02828(18) -0.00538(15)
N1 0.034(2) 0.0291(19) 0.041(2) 0.0052(17) -0.0179(17) -0.0048(16)
N2 0.038(2) 0.0310(19) 0.047(2) 0.0069(17) -0.0227(18) -0.0091(16)
N3 0.041(2) 0.043(2) 0.039(2) 0.0044(18) -0.0149(18) -0.0128(19)
N4 0.043(2) 0.039(2) 0.041(2) -0.0010(17) -0.0170(18) -0.0086(17)
N5 0.036(2) 0.0300(18) 0.045(2) 0.0066(16) -0.0169(17) -0.0060(15)
N6 0.034(2) 0.038(2) 0.056(3) 0.0109(18) -0.0234(19) -0.0119(17)
C1 0.028(2) 0.031(2) 0.039(2) 0.0011(18) -0.0124(18) -0.0046(17)
C2 0.035(2) 0.029(2) 0.039(2) 0.0033(18) -0.0089(19) -0.0071(17)
C3 0.033(2) 0.034(2) 0.035(2) -0.0019(18) -0.0109(19) -0.0021(18)
C4 0.038(2) 0.031(2) 0.040(3) -0.0028(19) -0.012(2) -0.0068(18)
C5 0.033(2) 0.031(2) 0.040(3) 0.0032(18) -0.0116(19) -0.0038(17)
C6 0.032(2) 0.031(2) 0.040(3) 0.0032(18) -0.0148(19) -0.0021(17)
C7 0.030(2) 0.030(2) 0.034(2) 0.0045(17) -0.0092(18) -0.0068(17)
C8 0.030(2) 0.033(2) 0.033(2) 0.0013(18) -0.0078(18) -0.0043(17)
C9 0.041(3) 0.048(3) 0.038(3) -0.002(2) -0.017(2) -0.005(2)
C10 0.053(3) 0.054(3) 0.059(3) -0.008(3) -0.027(3) -0.018(3)
C11 0.052(3) 0.039(3) 0.074(4) -0.006(3) -0.021(3) -0.018(2)
C12 0.053(3) 0.035(2) 0.057(3) 0.006(2) -0.022(3) -0.011(2)
C13 0.034(2) 0.035(2) 0.044(3) 0.0015(19) -0.019(2) -0.0066(18)
C14 0.037(2) 0.034(2) 0.033(2) 0.0017(18) -0.0084(19) -0.0045(18)
C15 0.038(3) 0.052(3) 0.035(3) 0.002(2) -0.011(2) -0.002(2)
C16 0.053(3) 0.061(3) 0.046(3) 0.015(3) -0.011(2) -0.008(3)
C17 0.060(4) 0.089(5) 0.042(3) 0.013(3) -0.019(3) 0.011(3)
C18 0.050(3) 0.089(5) 0.048(3) -0.004(3) -0.026(3) 0.001(3)
C19 0.045(3) 0.067(4) 0.051(3) -0.008(3) -0.017(2) -0.011(3)
C20 0.041(3) 0.050(3) 0.033(2) -0.006(2) -0.013(2) -0.003(2)
C21 0.037(2) 0.027(2) 0.042(3) 0.0036(18) -0.016(2) -0.0046(18)
C22 0.038(2) 0.028(2) 0.052(3) 0.005(2) -0.017(2) -0.0025(18)
C23 0.046(3) 0.042(3) 0.072(4) 0.015(3) -0.024(3) -0.014(2)
C24 0.070(4) 0.044(3) 0.088(5) 0.023(3) -0.030(3) -0.015(3)
C25 0.060(4) 0.060(4) 0.088(5) 0.043(3) -0.023(3) -0.011(3)
C26 0.049(3) 0.058(3) 0.072(4) 0.030(3) -0.026(3) -0.012(3)
C27 0.038(3) 0.037(2) 0.056(3) 0.009(2) -0.020(2) -0.007(2)
C28 0.077(4) 0.061(4) 0.055(4) 0.018(3) -0.010(3) -0.004(3)
S1 0.0389(6) 0.0343(6) 0.0425(7) 0.0077(5) -0.0153(5) -0.0057(5)
O1 0.046(2) 0.071(3) 0.075(3) 0.015(2) -0.014(2) -0.0208(19)
O2 0.068(3) 0.076(3) 0.065(3) 0.001(2) -0.028(2) -0.027(2)
O3 0.107(4) 0.051(2) 0.073(3) 0.014(2) -0.018(3) 0.018(2)
F1 0.089(3) 0.148(5) 0.103(4) 0.043(3) 0.023(3) -0.028(3)
F2 0.204(6) 0.128(4) 0.047(2) 0.004(2) -0.043(3) -0.043(4)
F3 0.138(4) 0.071(3) 0.104(3) 0.049(2) -0.012(3) 0.019(3)

loop_
_atom_type_symbol
_atom_type_description
_atom_type_scat_dispersion_real
_atom_type_scat_dispersion_imag
_atom_type_scat_source
C C 0.0033 0.0016 'International Tables Vol C Tables 4.2.6.8 and 6.1.1.4'
H H 0.0000 0.0000 'International Tables Vol C Tables 4.2.6.8 and 6.1.1.4'
N N 0.0061 0.0033 'International Tables Vol C Tables 4.2.6.8 and 6.1.1.4'
O O 0.0106 0.0060 'International Tables Vol C Tables 4.2.6.8 and 6.1.1.4'
Ag Ag -0.8971 1.1015 'International Tables Vol C Tables 4.2.6.8 and 6.1.1.4'
F F 0.0171 0.0103 'International Tables Vol C Tables 4.2.6.8 and 6.1.1.4'
S S 0.1246 0.1234 'International Tables Vol C Tables 4.2.6.8 and 6.1.1.4'

loop_
_geom_angle_atom_site_label_1
_geom_angle_atom_site_label_2
_geom_angle_atom_site_label_3
_geom_angle
_geom_angle_site_symmetry_1
_geom_angle_site_symmetry_3
_geom_angle_publ_flag
N5 Ag1 N2 169.11(13) . 2_556 ?
C7 N1 C8 108.5(4) . . ?
C7 N2 C13 106.6(4) . . ?
C7 N2 Ag1 125.9(3) . 2_556 ?
C13 N2 Ag1 122.3(3) . 2_556 ?
C14 N3 C15 106.6(4) . . ?
C14 N4 C20 104.2(4) . . ?
C21 N5 C22 106.7(4) . . ?
C21 N5 Ag1 126.5(3) . . ?
C22 N5 Ag1 124.5(3) . . ?
C21 N6 C27 108.6(4) . . ?
C2 C1 C6 119.6(4) . . ?
C2 C1 C7 118.5(4) . . ?
C6 C1 C7 121.9(4) . . ?
C3 C2 C1 120.8(4) . . ?
C2 C3 C4 119.1(4) . . ?
C2 C3 C14 121.6(4) . . ?
C4 C3 C14 119.2(4) . . ?
C5 C4 C3 120.6(4) . . ?
C4 C5 C6 120.0(4) . . ?
C4 C5 C21 119.3(4) . . ?
C6 C5 C21 120.6(4) . . ?
C5 C6 C1 119.8(4) . . ?
N2 C7 N1 111.0(4) . . ?
N2 C7 C1 124.8(4) . . ?
N1 C7 C1 124.2(4) . . ?
N1 C8 C9 132.9(4) . . ?
N1 C8 C13 105.7(4) . . ?
C9 C8 C13 121.4(4) . . ?
C10 C9 C8 116.7(5) . . ?
C9 C10 C11 122.2(5) . . ?
C12 C11 C10 121.1(5) . . ?
C11 C12 C13 117.5(5) . . ?
C12 C13 N2 130.8(4) . . ?
C12 C13 C8 121.1(4) . . ?
N2 C13 C8 108.1(4) . . ?
N4 C14 N3 113.4(4) . . ?
N4 C14 C3 123.2(4) . . ?
N3 C14 C3 123.0(4) . . ?
N3 C15 C20 105.3(4) . . ?
N3 C15 C16 132.1(5) . . ?
C20 C15 C16 122.6(5) . . ?
C17 C16 C15 116.4(6) . . ?
C16 C17 C18 121.6(5) . . ?
C19 C18 C17 121.9(5) . . ?
C18 C19 C20 117.2(6) . . ?
N4 C20 C15 110.6(4) . . ?
N4 C20 C19 129.1(5) . . ?
C15 C20 C19 120.3(5) . . ?
N5 C21 N6 110.8(4) . . ?
N5 C21 C5 125.4(4) . . ?
N6 C21 C5 123.7(4) . . ?
N5 C22 C27 108.5(4) . . ?
N5 C22 C23 130.9(4) . . ?
C27 C22 C23 120.7(4) . . ?
C24 C23 C22 117.7(5) . . ?
C23 C24 C25 121.2(5) . . ?
C26 C25 C24 122.4(5) . . ?
C25 C26 C27 116.8(5) . . ?
N6 C27 C22 105.4(4) . . ?
N6 C27 C26 133.4(5) . . ?
C22 C27 C26 121.2(5) . . ?
F2 C28 F3 110.1(6) . . ?
F2 C28 F1 106.7(6) . . ?
F3 C28 F1 104.5(6) . . ?
F2 C28 S1 112.8(5) . . ?
F3 C28 S1 111.8(5) . . ?
F1 C28 S1 110.4(5) . . ?
O3 S1 O2 114.9(3) . . ?
O3 S1 O1 114.1(3) . . ?
O2 S1 O1 113.8(3) . . ?
O3 S1 C28 105.0(3) . . ?
O2 S1 C28 103.9(3) . . ?
O1 S1 C28 103.3(3) . . ?

loop_
_geom_bond_atom_site_label_1
_geom_bond_atom_site_label_2
_geom_bond_distance
_geom_bond_site_symmetry_2
_geom_bond_publ_flag
Ag1 N5 2.120(4) . ?
Ag1 N2 2.122(4) 2_556 ?
N1 C7 1.336(6) . ?
N1 C8 1.375(6) . ?
N2 C7 1.328(5) . ?
N2 C13 1.387(5) . ?
N2 Ag1 2.122(4) 2_556 ?
N3 C14 1.364(6) . ?
N3 C15 1.368(6) . ?
N4 C14 1.310(6) . ?
N4 C20 1.379(6) . ?
N5 C21 1.325(6) . ?
N5 C22 1.384(6) . ?
N6 C21 1.340(6) . ?
N6 C27 1.375(6) . ?
C1 C2 1.387(6) . ?
C1 C6 1.391(6) . ?
C1 C7 1.474(6) . ?
C2 C3 1.386(6) . ?
C3 C4 1.388(6) . ?
C3 C14 1.465(6) . ?
C4 C5 1.384(6) . ?
C5 C6 1.390(6) . ?
C5 C21 1.471(6) . ?
C8 C9 1.390(6) . ?
C8 C13 1.391(6) . ?
C9 C10 1.368(7) . ?
C10 C11 1.392(8) . ?
C11 C12 1.370(7) . ?
C12 C13 1.385(6) . ?
C15 C20 1.389(7) . ?
C15 C16 1.390(7) . ?
C16 C17 1.369(8) . ?
C17 C18 1.412(10) . ?
C18 C19 1.360(8) . ?
C19 C20 1.404(7) . ?
C22 C27 1.390(6) . ?
C22 C23 1.399(7) . ?
C23 C24 1.363(7) . ?
C24 C25 1.385(9) . ?
C25 C26 1.371(8) . ?
C26 C27 1.394(7) . ?
C28 F2 1.275(8) . ?
C28 F3 1.297(7) . ?
C28 F1 1.341(8) . ?
C28 S1 1.810(6) . ?
S1 O3 1.422(4) . ?
S1 O2 1.425(4) . ?
S1 O1 1.434(4) . ?

loop_
_geom_hbond_atom_site_label_D
_geom_hbond_atom_site_label_H
_geom_hbond_atom_site_label_A
_geom_hbond_distance_DH
_geom_hbond_distance_HA
_geom_hbond_distance_DA
_geom_hbond_angle_DHA
_geom_hbond_site_symmetry_A
N3 H3 O1 0.80(5) 2.17(5) 2.963(6) 173(5) 2_456
N6 H6 O2 0.79(6) 2.12(6) 2.885(6) 163(5) .
N1 H1 O3 0.74(6) 2.13(6) 2.849(6) 167(6) .
